data_1564970
loop_
_publ_author_name
'Gonzalez, Rodary'
'Azpiroz, Ram\'on'
'Sharma, Pankaj'
'Villamizar C, Claudia P.'
'Anzaldo, Bertin'
'P\'erez-Flores, Francisco J.'
'Toscano, Ruben Alfredo'

_publ_section_title
;
 Ferrocenylated Chalcogen (Se and Te)-containing N-heterocyclic carbenes:
 Selenones, silver and palladium complexes
;
_journal_name_full 'Inorganica Chimica Acta'
_journal_page_first 119531
_journal_paper_doi 10.1016/j.ica.2020.119531
_journal_volume 506
_journal_year 2020
_chemical_formula_moiety 'C22 H22 Fe N2 Se2'
_chemical_formula_sum 'C22 H22 Fe N2 Se2'
_chemical_formula_weight 528.18
_space_group_crystal_system monoclinic
_space_group_IT_number 14
_space_group_name_Hall '-P 2ybc'
_space_group_name_H-M_alt 'P 1 21/c 1'
_atom_sites_solution_hydrogens geom
_atom_sites_solution_primary dual
_cell_angle_alpha 90
_cell_angle_beta 97.3480(10)
_cell_angle_gamma 90
_cell_formula_units_Z 4
_cell_length_a 14.0188(6)
_cell_length_b 10.0612(4)
_cell_length_c 14.3661(5)
_cell_measurement_reflns_used 9835
_cell_measurement_temperature 150(2)
_cell_measurement_theta_max 25.36
_cell_measurement_theta_min 2.48
_cell_volume 2009.64(14)
_computing_molecular_graphics 'Olex2 (Dolomanov et al., 2009)'
_computing_publication_material 'Olex2 (Dolomanov et al., 2009)'
_computing_structure_refinement 'ShelXL (Sheldrick, 2015)'
_computing_structure_solution 'ShelXT (Sheldrick, 2015)'
_diffrn_ambient_temperature 150.01
_diffrn_detector_area_resol_mean 52.0833
_diffrn_measured_fraction_theta_full 0.999
_diffrn_measured_fraction_theta_max 0.998
_diffrn_measurement_device_type 'Bruker D8 Venture \k-geometry diffractometer 208039-01'
_diffrn_measurement_method \w-scans
_diffrn_radiation_monochromator 'Helios multilayer mirror'
_diffrn_radiation_type MoK\a
_diffrn_radiation_wavelength 0.71073
_diffrn_reflns_av_R_equivalents 0.0353
_diffrn_reflns_av_unetI/netI 0.0243
_diffrn_reflns_Laue_measured_fraction_full 0.999
_diffrn_reflns_Laue_measured_fraction_max 0.998
_diffrn_reflns_limit_h_max 16
_diffrn_reflns_limit_h_min -16
_diffrn_reflns_limit_k_max 10
_diffrn_reflns_limit_k_min -12
_diffrn_reflns_limit_l_max 17
_diffrn_reflns_limit_l_min -17
_diffrn_reflns_number 19894
_diffrn_reflns_point_group_measured_fraction_full 0.999
_diffrn_reflns_point_group_measured_fraction_max 0.998
_diffrn_reflns_theta_full 25.242
_diffrn_reflns_theta_max 25.364
_diffrn_reflns_theta_min 2.478
_exptl_absorpt_coefficient_mu 4.382
_exptl_absorpt_correction_T_max 0.7452
_exptl_absorpt_correction_T_min 0.4164
_exptl_absorpt_correction_type multi-scan
_exptl_absorpt_process_details
;
SADABS-2016/2 (Bruker,2016/2) was used for absorption correction.
wR2(int) was 0.0978 before and 0.0474 after correction.
The Ratio of minimum to maximum transmission is 0.5588.
The \l/2 correction factor is Not present.
;
_exptl_crystal_colour bronze
_exptl_crystal_density_diffrn 1.746
_exptl_crystal_description Prism
_exptl_crystal_F_000 1048
_exptl_crystal_size_max 0.377
_exptl_crystal_size_mid 0.36
_exptl_crystal_size_min 0.286
_refine_diff_density_max 0.361
_refine_diff_density_min -0.297
_refine_diff_density_rms 0.063
_refine_ls_extinction_coef .
_refine_ls_extinction_method none
_refine_ls_goodness_of_fit_ref 1.045
_refine_ls_hydrogen_treatment constr
_refine_ls_matrix_type full
_refine_ls_number_parameters 244
_refine_ls_number_reflns 3680
_refine_ls_number_restraints 0
_refine_ls_restrained_S_all 1.045
_refine_ls_R_factor_all 0.0268
_refine_ls_R_factor_gt 0.0228
_refine_ls_shift/su_max 0.002
_refine_ls_shift/su_mean 0.000
_refine_ls_structure_factor_coef Fsqd
_refine_ls_weighting_details 'w=1/[\s^2^(Fo^2^)+(0.0158P)^2^+1.9052P] where P=(Fo^2^+2Fc^2^)/3'
_refine_ls_weighting_scheme calc
_refine_ls_wR_factor_gt 0.0480
_refine_ls_wR_factor_ref 0.0497
_reflns_Friedel_coverage 0.000
_reflns_Friedel_fraction_full .
_reflns_Friedel_fraction_max .
_reflns_number_gt 3339
_reflns_number_total 3680
_reflns_threshold_expression 'I > 2\s(I)'
_cod_data_source_file 354SHP19.cif
_cod_data_source_block 354shp19
_cod_database_code 1564970
_shelx_space_group_comment
;
The symmetry employed for this shelxl refinement is uniquely defined
by the following loop, which should always be used as a source of
symmetry information in preference to the above space-group names.
They are only intended as comments.
;
_shelx_estimated_absorpt_t_max 0.367
_shelx_estimated_absorpt_t_min 0.289
_olex2_refinement_description
;
1. Fixed Uiso
 At 1.2 times of:
  All C(H) groups, All C(H,H) groups
2.a Secondary CH2 refined with riding coordinates:
 C11(H11A,H11B), C15(H15A,H15B), C16(H16A,H16B)
2.b Aromatic/amide H refined with riding coordinates:
 C2(H2), C4(H4), C3(H3), C5(H5), C7(H7), C6(H6), C8(H8), C9(H9), C10(H10),
 C13(H13), C14(H14), C18(H18), C19(H19), C20(H20), C21(H21), C22(H22)
;
_olex2_submission_special_instructions 'No special instructions were received'

loop_
_space_group_symop_operation_xyz
'x, y, z'
'-x, y+1/2, -z+1/2'
'-x, -y, -z'
'x, -y-1/2, z-1/2'

loop_
_atom_site_label
_atom_site_type_symbol
_atom_site_fract_x
_atom_site_fract_y
_atom_site_fract_z
_atom_site_U_iso_or_equiv
_atom_site_adp_type
_atom_site_occupancy
_atom_site_site_symmetry_order
_atom_site_calc_flag
_atom_site_refinement_flags_posn
_atom_site_refinement_flags_adp
_atom_site_refinement_flags_occupancy
_atom_site_disorder_assembly
_atom_site_disorder_group
Se1 Se 0.81528(2) 0.72611(2) 0.67645(2) 0.02894(8) Uani 1 1 d . . . . .
Fe1 Fe 0.57326(2) 0.19274(3) 0.63609(2) 0.01591(8) Uani 1 1 d . . . . .
N1 N 0.72345(12) 0.54158(17) 0.54090(11) 0.0161(4) Uani 1 1 d . . . . .
C1 C 0.61905(15) 0.3544(2) 0.56977(14) 0.0166(4) Uani 1 1 d . . . . .
N2 N 0.79779(13) 0.69838(17) 0.47606(12) 0.0182(4) Uani 1 1 d . . . . .
Se2 Se 0.85438(2) 1.08926(2) 0.39606(2) 0.02554(7) Uani 1 1 d . . . . .
C2 C 0.64120(17) 0.2352(2) 0.52316(14) 0.0193(5) Uani 1 1 d . . . . .
H2 H 0.703644 0.206130 0.513488 0.023 Uiso 1 1 calc R . . . .
C4 C 0.47742(17) 0.2442(2) 0.52216(15) 0.0246(5) Uani 1 1 d . . . . .
H4 H 0.411067 0.221803 0.511901 0.030 Uiso 1 1 calc R . . . .
C3 C 0.55390(17) 0.1680(2) 0.49390(14) 0.0236(5) Uani 1 1 d . . . . .
H3 H 0.547559 0.085946 0.460976 0.028 Uiso 1 1 calc R . . . .
C5 C 0.51746(16) 0.3596(2) 0.56841(15) 0.0206(5) Uani 1 1 d . . . . .
H5 H 0.482501 0.428428 0.594068 0.025 Uiso 1 1 calc R . . . .
C7 C 0.67323(18) 0.1102(3) 0.73361(16) 0.0318(6) Uani 1 1 d . . . . .
H7 H 0.740494 0.107053 0.730578 0.038 Uiso 1 1 calc R . . . .
C6 C 0.62387(19) 0.2127(2) 0.77449(15) 0.0311(6) Uani 1 1 d . . . . .
H6 H 0.651987 0.290691 0.803539 0.037 Uiso 1 1 calc R . . . .
C8 C 0.60552(19) 0.0129(2) 0.69798(16) 0.0296(6) Uani 1 1 d . . . . .
H8 H 0.619149 -0.066896 0.666822 0.035 Uiso 1 1 calc R . . . .
C9 C 0.51375(18) 0.0555(2) 0.71703(15) 0.0262(5) Uani 1 1 d . . . . .
H9 H 0.454862 0.009349 0.700775 0.031 Uiso 1 1 calc R . . . .
C10 C 0.52499(19) 0.1789(2) 0.76452(15) 0.0282(6) Uani 1 1 d . . . . .
H10 H 0.475095 0.229990 0.785908 0.034 Uiso 1 1 calc R . . . .
C11 C 0.68971(16) 0.4551(2) 0.61267(14) 0.0207(5) Uani 1 1 d . . . . .
H11A H 0.659207 0.510296 0.657699 0.025 Uiso 1 1 calc R . . . .
H11B H 0.745450 0.408991 0.647802 0.025 Uiso 1 1 calc R . . . .
C12 C 0.77664(15) 0.6530(2) 0.56037(14) 0.0170(4) Uani 1 1 d . . . . .
C13 C 0.71158(16) 0.5181(2) 0.44528(14) 0.0190(5) Uani 1 1 d . . . . .
H13 H 0.677557 0.445979 0.413856 0.023 Uiso 1 1 calc R . . . .
C14 C 0.75701(16) 0.6159(2) 0.40501(15) 0.0207(5) Uani 1 1 d . . . . .
H14 H 0.760443 0.626491 0.339809 0.025 Uiso 1 1 calc R . . . .
C15 C 0.85240(16) 0.8183(2) 0.46083(16) 0.0207(5) Uani 1 1 d . . . . .
H15A H 0.890217 0.803449 0.408086 0.025 Uiso 1 1 calc R . . . .
H15B H 0.897951 0.837474 0.517746 0.025 Uiso 1 1 calc R . . . .
C16 C 0.78620(16) 0.9359(2) 0.43891(16) 0.0235(5) Uani 1 1 d . . . . .
H16A H 0.757323 0.960701 0.495865 0.028 Uiso 1 1 calc R . . . .
H16B H 0.733372 0.910554 0.389673 0.028 Uiso 1 1 calc R . . . .
C17 C 0.89266(15) 1.1810(2) 0.51178(16) 0.0221(5) Uani 1 1 d . . . . .
C18 C 0.90412(17) 1.1212(2) 0.59931(17) 0.0268(5) Uani 1 1 d . . . . .
H18 H 0.890960 1.029130 0.605182 0.032 Uiso 1 1 calc R . . . .
C19 C 0.93489(17) 1.1963(3) 0.67828(18) 0.0316(6) Uani 1 1 d . . . . .
H19 H 0.942395 1.155339 0.738342 0.038 Uiso 1 1 calc R . . . .
C20 C 0.95486(18) 1.3306(3) 0.67077(19) 0.0349(6) Uani 1 1 d . . . . .
H20 H 0.976638 1.381285 0.725149 0.042 Uiso 1 1 calc R . . . .
C21 C 0.94273(17) 1.3898(2) 0.5833(2) 0.0336(6) Uani 1 1 d . . . . .
H21 H 0.955647 1.481948 0.577671 0.040 Uiso 1 1 calc R . . . .
C22 C 0.91198(17) 1.3162(2) 0.50405(18) 0.0277(5) Uani 1 1 d . . . . .
H22 H 0.903962 1.357722 0.444167 0.033 Uiso 1 1 calc R . . . .

loop_
_atom_site_aniso_label
_atom_site_aniso_U_11
_atom_site_aniso_U_22
_atom_site_aniso_U_33
_atom_site_aniso_U_23
_atom_site_aniso_U_13
_atom_site_aniso_U_12
Se1 0.04203(16) 0.02503(13) 0.01883(12) -0.00771(9) 0.00026(10) -0.00842(11)
Fe1 0.02081(17) 0.01440(15) 0.01271(15) 0.00260(12) 0.00284(12) -0.00075(12)
N1 0.0191(9) 0.0159(9) 0.0136(8) -0.0007(7) 0.0028(7) -0.0024(7)
C1 0.0212(12) 0.0165(10) 0.0121(10) 0.0045(8) 0.0021(8) 0.0002(9)
N2 0.0206(10) 0.0158(9) 0.0181(9) 0.0007(7) 0.0027(7) -0.0032(8)
Se2 0.03126(14) 0.01958(12) 0.02603(13) 0.00587(9) 0.00467(10) -0.00132(10)
C2 0.0258(12) 0.0189(11) 0.0145(10) 0.0028(9) 0.0075(9) 0.0000(9)
C4 0.0210(12) 0.0287(12) 0.0225(12) 0.0097(10) -0.0033(9) -0.0068(10)
C3 0.0380(14) 0.0198(11) 0.0129(10) 0.0005(9) 0.0024(10) -0.0086(10)
C5 0.0223(12) 0.0183(11) 0.0212(11) 0.0080(9) 0.0030(9) 0.0052(9)
C7 0.0304(14) 0.0416(15) 0.0220(12) 0.0178(11) -0.0022(10) 0.0038(12)
C6 0.0506(17) 0.0263(13) 0.0148(11) 0.0033(10) -0.0023(11) -0.0093(12)
C8 0.0521(17) 0.0179(12) 0.0200(12) 0.0093(10) 0.0098(11) 0.0077(11)
C9 0.0371(14) 0.0228(12) 0.0198(11) 0.0047(10) 0.0079(10) -0.0075(11)
C10 0.0455(16) 0.0243(12) 0.0171(11) 0.0039(10) 0.0130(11) 0.0040(11)
C11 0.0277(13) 0.0205(11) 0.0141(10) 0.0015(9) 0.0037(9) -0.0059(10)
C12 0.0166(11) 0.0160(11) 0.0181(11) -0.0011(9) 0.0011(8) 0.0024(9)
C13 0.0231(12) 0.0198(11) 0.0136(10) -0.0023(9) 0.0005(9) -0.0024(9)
C14 0.0259(12) 0.0228(11) 0.0134(10) -0.0013(9) 0.0029(9) -0.0037(10)
C15 0.0193(11) 0.0175(11) 0.0256(12) 0.0004(9) 0.0044(9) -0.0024(9)
C16 0.0208(12) 0.0224(12) 0.0272(12) 0.0012(10) 0.0031(10) -0.0036(10)
C17 0.0148(11) 0.0200(11) 0.0318(13) 0.0009(10) 0.0042(9) 0.0025(9)
C18 0.0241(13) 0.0237(12) 0.0332(13) 0.0017(10) 0.0065(10) -0.0002(10)
C19 0.0241(13) 0.0381(15) 0.0333(14) -0.0002(11) 0.0069(11) -0.0007(11)
C20 0.0251(14) 0.0396(15) 0.0413(15) -0.0149(13) 0.0087(11) -0.0029(11)
C21 0.0245(13) 0.0205(12) 0.0572(18) -0.0073(12) 0.0106(12) -0.0009(10)
C22 0.0208(12) 0.0199(12) 0.0431(15) 0.0045(11) 0.0068(11) 0.0022(10)

loop_
_atom_type_symbol
_atom_type_description
_atom_type_scat_dispersion_real
_atom_type_scat_dispersion_imag
_atom_type_scat_source
C C 0.0033 0.0016 'International Tables Vol C Tables 4.2.6.8 and 6.1.1.4'
H H 0.0000 0.0000 'International Tables Vol C Tables 4.2.6.8 and 6.1.1.4'
N N 0.0061 0.0033 'International Tables Vol C Tables 4.2.6.8 and 6.1.1.4'
Fe Fe 0.3463 0.8444 'International Tables Vol C Tables 4.2.6.8 and 6.1.1.4'
Se Se -0.0929 2.2259 'International Tables Vol C Tables 4.2.6.8 and 6.1.1.4'

loop_
_geom_angle_atom_site_label_1
_geom_angle_atom_site_label_2
_geom_angle_atom_site_label_3
_geom_angle
_geom_angle_site_symmetry_1
_geom_angle_site_symmetry_3
C1 Fe1 C4 68.70(9) . .
C1 Fe1 C3 68.76(9) . .
C1 Fe1 C5 40.87(9) . .
C1 Fe1 C6 106.72(9) . .
C1 Fe1 C8 148.09(10) . .
C1 Fe1 C9 169.05(9) . .
C1 Fe1 C10 129.59(9) . .
C2 Fe1 C1 41.16(8) . .
C2 Fe1 C4 68.57(9) . .
C2 Fe1 C3 40.67(9) . .
C2 Fe1 C5 68.71(9) . .
C2 Fe1 C6 128.32(10) . .
C2 Fe1 C8 115.75(9) . .
C2 Fe1 C9 149.56(9) . .
C2 Fe1 C10 167.64(10) . .
C4 Fe1 C9 110.53(10) . .
C4 Fe1 C10 118.58(10) . .
C3 Fe1 C4 40.62(9) . .
C3 Fe1 C5 68.30(9) . .
C3 Fe1 C8 108.75(9) . .
C3 Fe1 C9 118.29(9) . .
C3 Fe1 C10 151.13(10) . .
C5 Fe1 C4 40.53(9) . .
C5 Fe1 C9 131.60(10) . .
C5 Fe1 C10 109.48(9) . .
C7 Fe1 C1 114.85(9) . .
C7 Fe1 C2 106.56(10) . .
C7 Fe1 C4 168.73(10) . .
C7 Fe1 C3 129.26(10) . .
C7 Fe1 C5 148.57(10) . .
C7 Fe1 C6 40.67(10) . .
C7 Fe1 C8 40.63(10) . .
C7 Fe1 C9 68.14(10) . .
C7 Fe1 C10 68.22(10) . .
C6 Fe1 C4 150.22(10) . .
C6 Fe1 C3 167.30(10) . .
C6 Fe1 C5 116.62(10) . .
C6 Fe1 C8 68.40(10) . .
C6 Fe1 C9 68.19(10) . .
C6 Fe1 C10 40.60(10) . .
C8 Fe1 C4 131.20(10) . .
C8 Fe1 C5 170.03(10) . .
C8 Fe1 C9 40.49(10) . .
C8 Fe1 C10 68.17(10) . .
C10 Fe1 C9 40.41(9) . .
C12 N1 C11 124.16(17) . .
C12 N1 C13 109.85(17) . .
C13 N1 C11 125.87(17) . .
C2 C1 Fe1 69.36(12) . .
C2 C1 C11 126.2(2) . .
C5 C1 Fe1 70.09(12) . .
C5 C1 C2 107.54(19) . .
C5 C1 C11 126.2(2) . .
C11 C1 Fe1 125.63(14) . .
C12 N2 C14 109.84(17) . .
C12 N2 C15 126.02(18) . .
C14 N2 C15 124.11(18) . .
C17 Se2 C16 101.57(10) . .
C1 C2 Fe1 69.48(12) . .
C3 C2 Fe1 70.13(12) . .
C3 C2 C1 108.0(2) . .
C3 C4 Fe1 69.48(12) . .
C5 C4 Fe1 69.64(12) . .
C5 C4 C3 107.9(2) . .
C2 C3 Fe1 69.21(12) . .
C2 C3 C4 108.3(2) . .
C4 C3 Fe1 69.90(12) . .
C1 C5 Fe1 69.04(12) . .
C4 C5 Fe1 69.82(12) . .
C4 C5 C1 108.2(2) . .
C6 C7 Fe1 69.86(13) . .
C6 C7 C8 108.4(2) . .
C8 C7 Fe1 70.18(13) . .
C7 C6 Fe1 69.47(13) . .
C7 C6 C10 107.9(2) . .
C10 C6 Fe1 70.31(13) . .
C7 C8 Fe1 69.19(13) . .
C7 C8 C9 107.7(2) . .
C9 C8 Fe1 70.08(13) . .
C8 C9 Fe1 69.44(13) . .
C8 C9 C10 108.1(2) . .
C10 C9 Fe1 69.78(13) . .
C6 C10 Fe1 69.10(13) . .
C9 C10 Fe1 69.81(13) . .
C9 C10 C6 107.8(2) . .
N1 C11 C1 111.54(17) . .
N1 C12 Se1 127.45(16) . .
N1 C12 N2 105.68(17) . .
N2 C12 Se1 126.85(16) . .
C14 C13 N1 107.40(18) . .
C13 C14 N2 107.23(18) . .
N2 C15 C16 111.00(17) . .
C15 C16 Se2 111.81(15) . .
C18 C17 Se2 124.43(17) . .
C18 C17 C22 119.7(2) . .
C22 C17 Se2 115.87(17) . .
C17 C18 C19 119.6(2) . .
C18 C19 C20 120.9(2) . .
C21 C20 C19 119.2(2) . .
C22 C21 C20 120.5(2) . .
C21 C22 C17 120.1(2) . .

loop_
_geom_bond_atom_site_label_1
_geom_bond_atom_site_label_2
_geom_bond_distance
_geom_bond_site_symmetry_2
Se1 C12 1.840(2) .
Fe1 C1 2.031(2) .
Fe1 C2 2.029(2) .
Fe1 C4 2.047(2) .
Fe1 C3 2.041(2) .
Fe1 C5 2.044(2) .
Fe1 C7 2.029(2) .
Fe1 C6 2.034(2) .
Fe1 C8 2.042(2) .
Fe1 C9 2.050(2) .
Fe1 C10 2.050(2) .
N1 C11 1.472(3) .
N1 C12 1.356(3) .
N1 C13 1.383(3) .
C1 C2 1.427(3) .
C1 C5 1.423(3) .
C1 C11 1.494(3) .
N2 C12 1.362(3) .
N2 C14 1.381(3) .
N2 C15 1.460(3) .
Se2 C16 1.955(2) .
Se2 C17 1.917(2) .
C2 C3 1.414(3) .
C4 C3 1.419(3) .
C4 C5 1.417(3) .
C7 C6 1.412(4) .
C7 C8 1.413(4) .
C6 C10 1.417(4) .
C8 C9 1.416(3) .
C9 C10 1.416(3) .
C13 C14 1.343(3) .
C15 C16 1.513(3) .
C17 C18 1.385(3) .
C17 C22 1.395(3) .
C18 C19 1.386(3) .
C19 C20 1.387(4) .
C20 C21 1.381(4) .
C21 C22 1.380(4) .

loop_
_geom_torsion_atom_site_label_1
_geom_torsion_atom_site_label_2
_geom_torsion_atom_site_label_3
_geom_torsion_atom_site_label_4
_geom_torsion
_geom_torsion_site_symmetry_1
_geom_torsion_site_symmetry_2
_geom_torsion_site_symmetry_3
_geom_torsion_site_symmetry_4
Fe1 C1 C2 C3 59.77(14) . . . .
Fe1 C1 C5 C4 -59.01(15) . . . .
Fe1 C1 C11 N1 167.15(14) . . . .
Fe1 C2 C3 C4 59.18(15) . . . .
Fe1 C4 C3 C2 -58.74(15) . . . .
Fe1 C4 C5 C1 58.52(14) . . . .
Fe1 C7 C6 C10 60.04(16) . . . .
Fe1 C7 C8 C9 -59.71(15) . . . .
Fe1 C6 C10 C9 59.27(15) . . . .
Fe1 C8 C9 C10 -59.25(15) . . . .
Fe1 C9 C10 C6 -58.82(15) . . . .
N1 C13 C14 N2 0.8(2) . . . .
C1 C2 C3 Fe1 -59.36(14) . . . .
C1 C2 C3 C4 -0.2(2) . . . .
N2 C15 C16 Se2 -169.66(14) . . . .
Se2 C17 C18 C19 178.08(18) . . . .
Se2 C17 C22 C21 -178.12(18) . . . .
C2 C1 C5 Fe1 59.49(14) . . . .
C2 C1 C5 C4 0.5(2) . . . .
C2 C1 C11 N1 77.9(3) . . . .
C3 C4 C5 Fe1 -59.12(15) . . . .
C3 C4 C5 C1 -0.6(2) . . . .
C5 C1 C2 Fe1 -59.95(14) . . . .
C5 C1 C2 C3 -0.2(2) . . . .
C5 C1 C11 N1 -102.5(2) . . . .
C5 C4 C3 Fe1 59.23(15) . . . .
C5 C4 C3 C2 0.5(2) . . . .
C7 C6 C10 Fe1 -59.52(15) . . . .
C7 C6 C10 C9 -0.3(2) . . . .
C7 C8 C9 Fe1 59.15(15) . . . .
C7 C8 C9 C10 -0.1(2) . . . .
C6 C7 C8 Fe1 59.65(15) . . . .
C6 C7 C8 C9 -0.1(2) . . . .
C8 C7 C6 Fe1 -59.85(15) . . . .
C8 C7 C6 C10 0.2(3) . . . .
C8 C9 C10 Fe1 59.04(15) . . . .
C8 C9 C10 C6 0.2(2) . . . .
C11 N1 C12 Se1 -2.4(3) . . . .
C11 N1 C12 N2 176.15(18) . . . .
C11 N1 C13 C14 -176.6(2) . . . .
C11 C1 C2 Fe1 119.7(2) . . . .
C11 C1 C2 C3 179.49(19) . . . .
C11 C1 C5 Fe1 -120.2(2) . . . .
C11 C1 C5 C4 -179.19(19) . . . .
C12 N1 C11 C1 170.05(19) . . . .
C12 N1 C13 C14 -0.5(2) . . . .
C12 N2 C14 C13 -0.9(2) . . . .
C12 N2 C15 C16 -93.0(2) . . . .
C13 N1 C11 C1 -14.3(3) . . . .
C13 N1 C12 Se1 -178.63(16) . . . .
C13 N1 C12 N2 -0.1(2) . . . .
C14 N2 C12 Se1 179.14(16) . . . .
C14 N2 C12 N1 0.6(2) . . . .
C14 N2 C15 C16 84.8(2) . . . .
C15 N2 C12 Se1 -2.8(3) . . . .
C15 N2 C12 N1 178.64(18) . . . .
C15 N2 C14 C13 -178.98(19) . . . .
C17 C18 C19 C20 -0.3(4) . . . .
C18 C17 C22 C21 0.3(3) . . . .
C18 C19 C20 C21 0.7(4) . . . .
C19 C20 C21 C22 -0.6(4) . . . .
C20 C21 C22 C17 0.1(4) . . . .
C22 C17 C18 C19 -0.2(3) . . . .
